data_2239183
loop_
_publ_author_name
'Kavitha, Channappa N.'
'Jasinski, Jerry P.'
'Kaur, Manpreet'
'Yathirajan, H.S.'

_publ_section_title
;
 (4-Methylpiperazin-1-yl)(2,3,4-trimethoxybenzylidene)amine
;
_journal_coeditor_code HG5389
_journal_issue 4
_journal_name_full 'Acta Crystallographica Section E'
_journal_page_first o500
_journal_paper_doi 10.1107/S1600536814006291
_journal_volume 70
_journal_year 2014
_chemical_formula_iupac 'C15 H23 N3 O3'
_chemical_formula_moiety 'C15 H23 N3 O3'
_chemical_formula_sum 'C15 H23 N3 O3'
_chemical_formula_weight 293.36
_chemical_name_common
;
(4-Methylpiperazin-1-yl)-(2,3,4-trimethoxybenzylidene)amine
;
_chemical_name_systematic
;
(4-Methylpiperazin-1-yl)(2,3,4-trimethoxybenzylidene)amine
;
_space_group_crystal_system orthorhombic
_space_group_IT_number 61
_space_group_name_Hall '-P 2ac 2ab'
_space_group_name_H-M_alt 'P b c a'
_symmetry_space_group_name_Hall '-P 2ac 2ab'
_symmetry_space_group_name_H-M 'P b c a'
_atom_sites_solution_hydrogens geom
_atom_sites_solution_primary direct
_audit_creation_method
;
  Olex2 1.2
  (compiled Apr 23 2013 17:54:37, GUI svn.r4466)
;
_cell_angle_alpha 90
_cell_angle_beta 90
_cell_angle_gamma 90
_cell_formula_units_Z 8
_cell_length_a 7.84207(14)
_cell_length_b 14.2305(3)
_cell_length_c 27.6218(5)
_cell_measurement_reflns_used 8346
_cell_measurement_temperature 173(2)
_cell_measurement_theta_max 71.5090
_cell_measurement_theta_min 4.5200
_cell_volume 3082.50(10)
_computing_cell_refinement 'CrysAlis PRO (Agilent, 2012)'
_computing_data_collection 'CrysAlis PRO (Agilent, 2012)'
_computing_data_reduction 'CrysAlis RED (Agilent, 2012)'
_computing_molecular_graphics 'OLEX2 (Dolomanov <i>et al.</i>, 2009)'
_computing_publication_material 'OLEX2 (Dolomanov <i>et al.</i>, 2009)'
_computing_structure_refinement 'SHELXL2012 (Sheldrick, 2008)'
_computing_structure_solution 'SUPERFLIP (Palatinus & Chapuis, 2007)'
_diffrn_ambient_temperature 173(2)
_diffrn_detector_area_resol_mean 16.0416
_diffrn_measured_fraction_theta_full 1.000
_diffrn_measured_fraction_theta_max 0.995
_diffrn_measurement_device_type 'Agilent Xcalibur (Eos, Gemini)'
_diffrn_measurement_method '\w scans'
_diffrn_radiation_type CuK\a
_diffrn_radiation_wavelength 1.54184
_diffrn_reflns_av_R_equivalents 0.0506
_diffrn_reflns_limit_h_max 9
_diffrn_reflns_limit_h_min -9
_diffrn_reflns_limit_k_max 17
_diffrn_reflns_limit_k_min -14
_diffrn_reflns_limit_l_max 33
_diffrn_reflns_limit_l_min -33
_diffrn_reflns_number 19693
_diffrn_reflns_theta_full 67.684
_diffrn_reflns_theta_max 71.308
_diffrn_reflns_theta_min 3.200
_exptl_absorpt_coefficient_mu 0.725
_exptl_absorpt_correction_T_max 1.00000
_exptl_absorpt_correction_T_min 0.28947
_exptl_absorpt_correction_type multi-scan
_exptl_absorpt_process_details
;
(CrysAlis PRO and CrysAlis RED; Agilent, 2012)
;
_exptl_crystal_colour colourless
_exptl_crystal_density_diffrn 1.264
_exptl_crystal_description irregular
_exptl_crystal_F_000 1264
_exptl_crystal_size_max 0.30
_exptl_crystal_size_mid 0.26
_exptl_crystal_size_min 0.18
_refine_diff_density_max 0.231
_refine_diff_density_min -0.169
_refine_ls_extinction_coef 0.00092(14)
_refine_ls_extinction_expression Fc^*^=kFc[1+0.001xFc^2^\l^3^/sin(2\q)]^-1/4^
_refine_ls_extinction_method 'SHELXL2012 (Sheldrick, 2008)'
_refine_ls_goodness_of_fit_ref 1.040
_refine_ls_hydrogen_treatment constr
_refine_ls_matrix_type full
_refine_ls_number_parameters 195
_refine_ls_number_reflns 2978
_refine_ls_number_restraints 0
_refine_ls_restrained_S_all 1.040
_refine_ls_R_factor_all 0.0443
_refine_ls_R_factor_gt 0.0395
_refine_ls_shift/su_max 0.001
_refine_ls_shift/su_mean 0.000
_refine_ls_structure_factor_coef Fsqd
_refine_ls_weighting_details 'w=1/[\s^2^(Fo^2^)+(0.0679P)^2^+0.5881P] where P=(Fo^2^+2Fc^2^)/3'
_refine_ls_weighting_scheme calc
_refine_ls_wR_factor_gt 0.1089
_refine_ls_wR_factor_ref 0.1133
_reflns_number_gt 2643
_reflns_number_total 2978
_reflns_threshold_expression I>2\s(I)
_cod_data_source_file hg5389sup1.cif
_cod_data_source_block I
_cod_original_cell_volume 3082.49(10)
_cod_database_code 2239183
_cod_database_fobs_code 2239183
_shelx_space_group_comment
;
The symmetry employed for this shelxl refinement is uniquely defined
by the following loop, which should always be used as a source of
symmetry information in preference to the above space-group names.
They are only intended as comments.
;

loop_
_space_group_symop_operation_xyz
'x, y, z'
'-x+1/2, -y, z+1/2'
'x+1/2, -y+1/2, -z'
'-x, y+1/2, -z+1/2'
'-x, -y, -z'
'x-1/2, y, -z-1/2'
'-x-1/2, y-1/2, z'
'x, -y-1/2, z-1/2'

loop_
_atom_site_type_symbol
_atom_site_label
_atom_site_fract_x
_atom_site_fract_y
_atom_site_fract_z
_atom_site_U_iso_or_equiv
_atom_site_adp_type
_atom_site_calc_flag
_atom_site_occupancy
O O1 0.29270(12) 0.40317(7) 0.53704(3) 0.0368(2) Uani d 1
O O2 0.27459(11) 0.21257(6) 0.51816(3) 0.0335(2) Uani d 1
O O3 0.44344(12) 0.08844(6) 0.57497(3) 0.0352(2) Uani d 1
N N1 0.44972(15) 0.77433(8) 0.70944(4) 0.0362(3) Uani d 1
N N2 0.54792(13) 0.60211(7) 0.66430(4) 0.0295(2) Uani d 1
N N3 0.54620(13) 0.50677(7) 0.65387(4) 0.0302(2) Uani d 1
C C1 0.44272(17) 0.76304(9) 0.65706(5) 0.0357(3) Uani d 1
H H1A 0.5484 0.7854 0.6429 0.043 Uiso calc 1
H H1B 0.3503 0.8008 0.6442 0.043 Uiso calc 1
C C2 0.41546(17) 0.66106(9) 0.64310(5) 0.0353(3) Uani d 1
H H2A 0.3045 0.6404 0.6544 0.042 Uiso calc 1
H H2B 0.4179 0.6550 0.6081 0.042 Uiso calc 1
C C3 0.56104(18) 0.61506(9) 0.71668(5) 0.0351(3) Uani d 1
H H3A 0.6555 0.5782 0.7291 0.042 Uiso calc 1
H H3B 0.4573 0.5931 0.7321 0.042 Uiso calc 1
C C4 0.58872(19) 0.71782(10) 0.72874(5) 0.0372(3) Uani d 1
H H4A 0.5946 0.7257 0.7636 0.045 Uiso calc 1
H H4B 0.6960 0.7388 0.7150 0.045 Uiso calc 1
C C5 0.46406(15) 0.47565(9) 0.61694(4) 0.0286(3) Uani d 1
H H5 0.4013 0.5165 0.5976 0.034 Uiso calc 1
C C6 0.47012(14) 0.37502(9) 0.60550(4) 0.0279(3) Uani d 1
C C7 0.38193(14) 0.34008(9) 0.56495(4) 0.0276(3) Uani d 1
C C8 0.37692(14) 0.24401(9) 0.55517(4) 0.0278(3) Uani d 1
C C9 0.46380(15) 0.18119(9) 0.58557(4) 0.0285(3) Uani d 1
C C10 0.55834(16) 0.21556(9) 0.62441(4) 0.0318(3) Uani d 1
H H10 0.6207 0.1746 0.6438 0.038 Uiso calc 1
C C11 0.55890(16) 0.31101(9) 0.63400(4) 0.0309(3) Uani d 1
H H11 0.6207 0.3331 0.6604 0.037 Uiso calc 1
C C12 0.4689(2) 0.87309(11) 0.72222(6) 0.0494(4) Uani d 1
H H12A 0.5711 0.8974 0.7078 0.074 Uiso calc 1
H H12B 0.4757 0.8792 0.7568 0.074 Uiso calc 1
H H12C 0.3724 0.9078 0.7105 0.074 Uiso calc 1
C C13 0.3389(2) 0.40626(11) 0.48695(5) 0.0441(3) Uani d 1
H H13A 0.2757 0.3594 0.4695 0.066 Uiso calc 1
H H13B 0.4588 0.3941 0.4837 0.066 Uiso calc 1
H H13C 0.3132 0.4673 0.4741 0.066 Uiso calc 1
C C14 0.36197(19) 0.16466(11) 0.47953(5) 0.0398(3) Uani d 1
H H14A 0.2870 0.1586 0.4522 0.060 Uiso calc 1
H H14B 0.3962 0.1034 0.4903 0.060 Uiso calc 1
H H14C 0.4610 0.2001 0.4703 0.060 Uiso calc 1
C C15 0.51186(19) 0.02173(9) 0.60812(5) 0.0400(3) Uani d 1
H H15A 0.4813 -0.0405 0.5980 0.060 Uiso calc 1
H H15B 0.4666 0.0333 0.6399 0.060 Uiso calc 1
H H15C 0.6338 0.0274 0.6089 0.060 Uiso calc 1

loop_
_atom_site_aniso_label
_atom_site_aniso_U_11
_atom_site_aniso_U_22
_atom_site_aniso_U_33
_atom_site_aniso_U_12
_atom_site_aniso_U_13
_atom_site_aniso_U_23
O1 0.0377(5) 0.0364(5) 0.0363(5) 0.0096(4) -0.0095(4) -0.0018(4)
O2 0.0263(4) 0.0382(5) 0.0360(5) 0.0000(3) -0.0049(3) -0.0069(4)
O3 0.0389(5) 0.0280(5) 0.0388(5) -0.0006(4) -0.0020(4) 0.0006(4)
N1 0.0396(6) 0.0337(6) 0.0353(6) -0.0016(4) 0.0053(4) -0.0043(5)
N2 0.0288(5) 0.0294(5) 0.0303(5) -0.0002(4) -0.0043(4) -0.0007(4)
N3 0.0277(5) 0.0297(5) 0.0331(5) -0.0011(4) -0.0009(4) -0.0004(4)
C1 0.0374(7) 0.0333(7) 0.0366(7) 0.0029(5) -0.0056(5) -0.0002(5)
C2 0.0347(6) 0.0356(7) 0.0355(6) 0.0017(5) -0.0098(5) -0.0020(5)
C3 0.0395(7) 0.0360(7) 0.0298(6) -0.0035(5) -0.0063(5) 0.0019(5)
C4 0.0438(7) 0.0399(7) 0.0278(6) -0.0075(6) -0.0038(5) -0.0022(5)
C5 0.0250(6) 0.0323(6) 0.0286(6) 0.0000(5) 0.0003(4) 0.0007(5)
C6 0.0234(5) 0.0328(6) 0.0276(6) -0.0008(4) 0.0031(4) -0.0001(5)
C7 0.0220(5) 0.0323(6) 0.0285(6) 0.0021(4) 0.0015(4) 0.0016(5)
C8 0.0213(5) 0.0352(7) 0.0269(6) -0.0012(4) 0.0015(4) -0.0022(5)
C9 0.0260(6) 0.0293(6) 0.0300(6) -0.0006(4) 0.0045(4) -0.0010(5)
C10 0.0322(6) 0.0335(7) 0.0297(6) 0.0031(5) -0.0026(5) 0.0040(5)
C11 0.0297(6) 0.0363(7) 0.0267(6) -0.0005(5) -0.0022(4) -0.0017(5)
C12 0.0702(11) 0.0380(8) 0.0400(8) -0.0030(7) 0.0069(7) -0.0063(6)
C13 0.0510(8) 0.0443(8) 0.0370(7) 0.0011(6) -0.0104(6) 0.0083(6)
C14 0.0409(7) 0.0442(8) 0.0343(7) 0.0017(6) -0.0051(5) -0.0104(6)
C15 0.0428(7) 0.0310(7) 0.0462(8) 0.0045(6) -0.0006(6) 0.0029(6)

loop_
_atom_type_symbol
_atom_type_description
_atom_type_scat_dispersion_real
_atom_type_scat_dispersion_imag
_atom_type_scat_source
C C 0.0181 0.0091 'International Tables Vol C Tables 4.2.6.8 and 6.1.1.4'
H H 0.0000 0.0000 'International Tables Vol C Tables 4.2.6.8 and 6.1.1.4'
N N 0.0311 0.0180 'International Tables Vol C Tables 4.2.6.8 and 6.1.1.4'
O O 0.0492 0.0322 'International Tables Vol C Tables 4.2.6.8 and 6.1.1.4'

loop_
_geom_angle_atom_site_label_1
_geom_angle_atom_site_label_2
_geom_angle_atom_site_label_3
_geom_angle
C7 O1 C13 115.69(10)
C8 O2 C14 115.31(10)
C9 O3 C15 117.64(10)
C4 N1 C1 109.32(10)
C4 N1 C12 111.54(12)
C12 N1 C1 110.54(11)
N3 N2 C2 118.20(10)
N3 N2 C3 109.23(10)
C2 N2 C3 112.02(10)
C5 N3 N2 120.44(11)
N1 C1 H1A 109.4
N1 C1 H1B 109.4
N1 C1 C2 111.30(11)
H1A C1 H1B 108.0
C2 C1 H1A 109.4
C2 C1 H1B 109.4
N2 C2 C1 110.37(10)
N2 C2 H2A 109.6
N2 C2 H2B 109.6
C1 C2 H2A 109.6
C1 C2 H2B 109.6
H2A C2 H2B 108.1
N2 C3 H3A 109.6
N2 C3 H3B 109.6
N2 C3 C4 110.43(10)
H3A C3 H3B 108.1
C4 C3 H3A 109.6
C4 C3 H3B 109.6
N1 C4 C3 110.21(11)
N1 C4 H4A 109.6
N1 C4 H4B 109.6
C3 C4 H4A 109.6
C3 C4 H4B 109.6
H4A C4 H4B 108.1
N3 C5 H5 120.3
N3 C5 C6 119.41(11)
C6 C5 H5 120.3
C7 C6 C5 120.03(11)
C11 C6 C5 122.24(11)
C11 C6 C7 117.73(11)
O1 C7 C6 117.76(11)
O1 C7 C8 121.16(11)
C8 C7 C6 120.97(11)
O2 C8 C7 118.68(11)
O2 C8 C9 121.42(11)
C7 C8 C9 119.68(11)
O3 C9 C8 115.60(11)
O3 C9 C10 124.65(11)
C10 C9 C8 119.72(11)
C9 C10 H10 120.2
C11 C10 C9 119.59(11)
C11 C10 H10 120.2
C6 C11 H11 118.9
C10 C11 C6 122.20(11)
C10 C11 H11 118.9
N1 C12 H12A 109.5
N1 C12 H12B 109.5
N1 C12 H12C 109.5
H12A C12 H12B 109.5
H12A C12 H12C 109.5
H12B C12 H12C 109.5
O1 C13 H13A 109.5
O1 C13 H13B 109.5
O1 C13 H13C 109.5
H13A C13 H13B 109.5
H13A C13 H13C 109.5
H13B C13 H13C 109.5
O2 C14 H14A 109.5
O2 C14 H14B 109.5
O2 C14 H14C 109.5
H14A C14 H14B 109.5
H14A C14 H14C 109.5
H14B C14 H14C 109.5
O3 C15 H15A 109.5
O3 C15 H15B 109.5
O3 C15 H15C 109.5
H15A C15 H15B 109.5
H15A C15 H15C 109.5
H15B C15 H15C 109.5

loop_
_geom_bond_atom_site_label_1
_geom_bond_atom_site_label_2
_geom_bond_distance
O1 C7 1.3747(15)
O1 C13 1.4308(17)
O2 C8 1.3745(14)
O2 C14 1.4397(16)
O3 C9 1.3614(15)
O3 C15 1.4239(16)
N1 C1 1.4570(17)
N1 C4 1.4556(19)
N1 C12 1.4567(18)
N2 N3 1.3871(14)
N2 C2 1.4579(16)
N2 C3 1.4623(16)
N3 C5 1.2852(16)
C1 H1A 0.9700
C1 H1B 0.9700
C1 C2 1.5167(18)
C2 H2A 0.9700
C2 H2B 0.9700
C3 H3A 0.9700
C3 H3B 0.9700
C3 C4 1.5154(18)
C4 H4A 0.9700
C4 H4B 0.9700
C5 H5 0.9300
C5 C6 1.4673(17)
C6 C7 1.4071(17)
C6 C11 1.3908(18)
C7 C8 1.3941(18)
C8 C9 1.4032(18)
C9 C10 1.3928(18)
C10 H10 0.9300
C10 C11 1.3838(18)
C11 H11 0.9300
C12 H12A 0.9600
C12 H12B 0.9600
C12 H12C 0.9600
C13 H13A 0.9600
C13 H13B 0.9600
C13 H13C 0.9600
C14 H14A 0.9600
C14 H14B 0.9600
C14 H14C 0.9600
C15 H15A 0.9600
C15 H15B 0.9600
C15 H15C 0.9600

loop_
_geom_torsion_atom_site_label_1
_geom_torsion_atom_site_label_2
_geom_torsion_atom_site_label_3
_geom_torsion_atom_site_label_4
_geom_torsion
O1 C7 C8 O2 -2.82(16)
O1 C7 C8 C9 -177.37(10)
O2 C8 C9 O3 1.80(16)
O2 C8 C9 C10 -176.27(11)
O3 C9 C10 C11 -174.78(11)
N1 C1 C2 N2 -55.98(15)
N2 N3 C5 C6 177.42(10)
N2 C3 C4 N1 58.01(14)
N3 N2 C2 C1 -177.82(10)
N3 N2 C3 C4 171.89(10)
N3 C5 C6 C7 -179.49(11)
N3 C5 C6 C11 1.57(18)
C1 N1 C4 C3 -59.88(14)
C2 N2 N3 C5 19.32(17)
C2 N2 C3 C4 -55.19(14)
C3 N2 N3 C5 148.93(11)
C3 N2 C2 C1 53.86(14)
C4 N1 C1 C2 59.20(14)
C5 C6 C7 O1 0.35(16)
C5 C6 C7 C8 -175.85(10)
C5 C6 C11 C10 177.07(11)
C6 C7 C8 O2 173.26(10)
C6 C7 C8 C9 -1.30(16)
C7 C6 C11 C10 -1.90(18)
C7 C8 C9 O3 176.20(10)
C7 C8 C9 C10 -1.88(17)
C8 C9 C10 C11 3.11(18)
C9 C10 C11 C6 -1.20(19)
C11 C6 C7 O1 179.34(10)
C11 C6 C7 C8 3.14(17)
C12 N1 C1 C2 -177.65(12)
C12 N1 C4 C3 177.56(11)
C13 O1 C7 C6 122.85(12)
C13 O1 C7 C8 -60.96(15)
C14 O2 C8 C7 119.41(12)
C14 O2 C8 C9 -66.14(15)
C15 O3 C9 C8 -172.57(11)
C15 O3 C9 C10 5.40(17)
